data_2213219
loop_
_publ_author_name
'Xu Li '
'Xing-Yi Zhao'
'Min Zhao'
'Jing-Jun Liu'
'Yong-Ming Wang'

_publ_section_title 3,3'-Diethyl-3,3'-dihydroxy-5,5'-dimethyl-2,2'-bi-1<i>H</i>-indanylidene-1,1'-dione
_journal_coeditor_code CI2335
_journal_issue 5
_journal_name_full 'Acta Crystallographica Section E'
_journal_page_first o2182
_journal_page_last o2183
_journal_paper_doi 10.1107/S1600536807014614
_journal_volume 63
_journal_year 2007
_chemical_formula_iupac 'C24 H24 O4'
_chemical_formula_moiety 'C24 H24 O4'
_chemical_formula_sum 'C24 H24 O4'
_chemical_formula_weight 376.43
_chemical_name_systematic
;
3,3'-Diethyl-3,3'-dihydroxy-5,5'-dimethyl-2,2'-bi-1H-indanylidene-1,1'-dione
;
_space_group_IT_number 14
_symmetry_cell_setting monoclinic
_symmetry_space_group_name_Hall '-P 2yn'
_symmetry_space_group_name_H-M 'P 1 21/n 1'
_atom_sites_solution_hydrogens geom
_atom_sites_solution_primary direct
_atom_sites_solution_secondary difmap
_audit_creation_method SHELXL-97
_cell_angle_alpha 90.00
_cell_angle_beta 100.564(8)
_cell_angle_gamma 90.00
_cell_formula_units_Z 2
_cell_length_a 8.584(2)
_cell_length_b 7.4860(15)
_cell_length_c 15.554(4)
_cell_measurement_reflns_used 940
_cell_measurement_temperature 293(2)
_cell_measurement_theta_max 25.60
_cell_measurement_theta_min 2.53
_cell_volume 982.6(4)
_computing_cell_refinement 'SAINT (Bruker, 1998)'
_computing_data_collection 'SMART (Bruker, 1998)'
_computing_data_reduction SAINT
_computing_molecular_graphics 'SHELXTL (Bruker, 1998)'
_computing_publication_material SHELXTL
_computing_structure_refinement 'SHELXL97 (Sheldrick, 1997)'
_computing_structure_solution 'SHELXS97 (Sheldrick, 1997)'
_diffrn_ambient_temperature 293(2)
_diffrn_measured_fraction_theta_full 0.994
_diffrn_measured_fraction_theta_max 0.994
_diffrn_measurement_device_type 'Bruker SMART CCD area-detector'
_diffrn_measurement_method '\f and \w'
_diffrn_radiation_monochromator graphite
_diffrn_radiation_source 'fine-focus sealed tube'
_diffrn_radiation_type MoK\a
_diffrn_radiation_wavelength 0.71073
_diffrn_reflns_av_R_equivalents 0.0287
_diffrn_reflns_av_sigmaI/netI 0.0314
_diffrn_reflns_limit_h_max 10
_diffrn_reflns_limit_h_min -10
_diffrn_reflns_limit_k_max 9
_diffrn_reflns_limit_k_min -9
_diffrn_reflns_limit_l_max 19
_diffrn_reflns_limit_l_min -9
_diffrn_reflns_number 5475
_diffrn_reflns_theta_full 26.49
_diffrn_reflns_theta_max 26.49
_diffrn_reflns_theta_min 2.53
_diffrn_standards_number 0
_exptl_absorpt_coefficient_mu 0.086
_exptl_absorpt_correction_T_max 0.983
_exptl_absorpt_correction_T_min 0.947
_exptl_absorpt_correction_type multi-scan
_exptl_absorpt_process_details '(SADABS; Sheldrick, 1996)'
_exptl_crystal_colour Yellow
_exptl_crystal_density_diffrn 1.272
_exptl_crystal_density_method 'not measured'
_exptl_crystal_description Block
_exptl_crystal_F_000 400
_exptl_crystal_size_max 0.28
_exptl_crystal_size_mid 0.24
_exptl_crystal_size_min 0.20
_refine_diff_density_max 0.179
_refine_diff_density_min -0.145
_refine_ls_extinction_method none
_refine_ls_goodness_of_fit_ref 1.033
_refine_ls_hydrogen_treatment mixed
_refine_ls_matrix_type full
_refine_ls_number_parameters 132
_refine_ls_number_reflns 2030
_refine_ls_number_restraints 1
_refine_ls_restrained_S_all 1.033
_refine_ls_R_factor_all 0.0715
_refine_ls_R_factor_gt 0.0443
_refine_ls_shift/su_max 0.002
_refine_ls_shift/su_mean 0.000
_refine_ls_structure_factor_coef Fsqd
_refine_ls_weighting_details 'calc w=1/[\s^2^(Fo^2^)+(0.0515P)^2^+0.2341P] where P=(Fo^2^+2Fc^2^)/3'
_refine_ls_weighting_scheme calc
_refine_ls_wR_factor_gt 0.1069
_refine_ls_wR_factor_ref 0.1190
_reflns_number_gt 1403
_reflns_number_total 2030
_reflns_threshold_expression I>2\s(I)
_cod_data_source_file ci2335.cif
_cod_data_source_block I
_cod_depositor_comments
;
The following automatic conversions were performed:
'_symmetry_cell_setting' value 'Monoclinic' changed to 'monoclinic'
according to '/home/saulius/struct/CIF-dictionaries/cif_core.dic'
dictionary named 'cif_core.dic' version 2.4.1 from 2010-06-29.

Automatic conversion script
Id: cif_fix_enum 1527 2010-12-29 10:47:43Z saulius 

The following automatic conversions were performed:

'_symmetry_cell_setting' value 'Monoclinic' changed to 'monoclinic'
according to /home/saulius/struct/CIF-dictionaries/cif_core.dic
dictionary named 'cif_core.dic' version 2.4.1 from 2010-06-29.

Automatic conversion script
Id: cif_fix_values 1715 2011-07-08 13:25:40Z adriana 
;
_cod_original_sg_symbol_H-M 'P 21/n'
_cod_database_code 2213219
_cod_database_fobs_code 2213219

loop_
_symmetry_equiv_pos_as_xyz
'x, y, z'
'-x+1/2, y+1/2, -z+1/2'
'-x, -y, -z'
'x-1/2, -y-1/2, z-1/2'

loop_
_atom_site_type_symbol
_atom_site_label
_atom_site_fract_x
_atom_site_fract_y
_atom_site_fract_z
_atom_site_U_iso_or_equiv
_atom_site_adp_type
_atom_site_calc_flag
_atom_site_refinement_flags
_atom_site_occupancy
O O1 0.35525(15) 1.10849(18) 0.83725(8) 0.0539(4) Uani d D 1
H H1 0.283(2) 1.123(3) 0.8659(13) 0.081 Uiso d D 1
O O2 0.79979(14) 0.8805(2) 1.02654(8) 0.0620(4) Uani d . 1
C C1 0.43197(18) 0.9471(2) 0.87088(10) 0.0384(4) Uani d . 1
C C2 0.52671(18) 0.9685(2) 0.96464(10) 0.0352(4) Uani d . 1
C C3 0.69471(19) 0.9095(2) 0.96328(11) 0.0414(4) Uani d . 1
C C4 0.70850(19) 0.8898(2) 0.87165(11) 0.0415(4) Uani d . 1
C C5 0.56168(19) 0.9118(2) 0.81850(10) 0.0392(4) Uani d . 1
C C6 0.5467(2) 0.8999(2) 0.72829(11) 0.0473(5) Uani d . 1
H H6 0.4479 0.9131 0.6925 0.057 Uiso calc R 1
C C7 0.6806(2) 0.8680(2) 0.69174(12) 0.0489(5) Uani d . 1
C C8 0.8272(2) 0.8461(3) 0.74658(13) 0.0541(5) Uani d . 1
H H8 0.9163 0.8241 0.7220 0.065 Uiso calc R 1
C C9 0.8434(2) 0.8562(3) 0.83620(12) 0.0510(5) Uani d . 1
H H9 0.9417 0.8411 0.8721 0.061 Uiso calc R 1
C C10 0.3142(2) 0.7905(3) 0.86382(12) 0.0508(5) Uani d . 1
H H10A 0.2360 0.8169 0.8998 0.061 Uiso calc R 1
H H10B 0.2588 0.7818 0.8037 0.061 Uiso calc R 1
C C11 0.3885(3) 0.6116(3) 0.89118(15) 0.0701(6) Uani d . 1
H H11A 0.4598 0.5792 0.8529 0.105 Uiso calc R 1
H H11B 0.3070 0.5227 0.8879 0.105 Uiso calc R 1
H H11C 0.4461 0.6192 0.9501 0.105 Uiso calc R 1
C C12 0.6677(3) 0.8615(3) 0.59374(13) 0.0677(6) Uani d . 1
H H12A 0.6450 0.9789 0.5699 0.102 Uiso calc R 1
H H12B 0.5839 0.7814 0.5692 0.102 Uiso calc R 1
H H12C 0.7659 0.8200 0.5798 0.102 Uiso calc R 1

loop_
_atom_site_aniso_label
_atom_site_aniso_U_11
_atom_site_aniso_U_22
_atom_site_aniso_U_33
_atom_site_aniso_U_12
_atom_site_aniso_U_13
_atom_site_aniso_U_23
O1 0.0567(8) 0.0653(9) 0.0396(7) 0.0246(7) 0.0081(6) 0.0119(6)
O2 0.0407(7) 0.1009(11) 0.0416(8) 0.0243(7) 0.0004(6) -0.0004(7)
C1 0.0353(9) 0.0476(10) 0.0311(9) 0.0069(7) 0.0026(7) 0.0022(7)
C2 0.0344(8) 0.0372(9) 0.0333(9) 0.0027(7) 0.0042(7) 0.0017(7)
C3 0.0355(9) 0.0490(10) 0.0392(10) 0.0063(8) 0.0056(8) -0.0011(8)
C4 0.0408(9) 0.0458(10) 0.0389(10) 0.0027(8) 0.0101(8) -0.0007(7)
C5 0.0428(9) 0.0406(9) 0.0350(9) 0.0013(7) 0.0096(7) -0.0008(7)
C6 0.0518(11) 0.0547(11) 0.0352(10) 0.0018(9) 0.0073(8) -0.0002(8)
C7 0.0654(12) 0.0441(10) 0.0417(10) -0.0019(9) 0.0218(9) -0.0027(8)
C8 0.0565(12) 0.0542(12) 0.0590(13) 0.0020(9) 0.0305(10) -0.0035(9)
C9 0.0420(10) 0.0614(12) 0.0524(12) 0.0066(9) 0.0156(8) -0.0010(9)
C10 0.0407(10) 0.0696(13) 0.0407(10) -0.0056(9) 0.0039(8) -0.0112(9)
C11 0.0736(14) 0.0557(13) 0.0814(16) -0.0134(11) 0.0154(12) -0.0047(11)
C12 0.0889(16) 0.0727(15) 0.0476(12) -0.0020(12) 0.0285(11) -0.0044(10)

loop_
_atom_type_symbol
_atom_type_description
_atom_type_scat_dispersion_real
_atom_type_scat_dispersion_imag
_atom_type_scat_source
C C 0.0033 0.0016 'International Tables Vol C Tables 4.2.6.8 and 6.1.1.4'
H H 0.0000 0.0000 'International Tables Vol C Tables 4.2.6.8 and 6.1.1.4'
O O 0.0106 0.0060 'International Tables Vol C Tables 4.2.6.8 and 6.1.1.4'

loop_
_geom_angle_atom_site_label_1
_geom_angle_atom_site_label_2
_geom_angle_atom_site_label_3
_geom_angle_site_symmetry_1
_geom_angle
C1 O1 H1 . 104.7(17)
O1 C1 C5 . 106.57(13)
O1 C1 C10 . 111.43(13)
C5 C1 C10 . 111.45(14)
O1 C1 C2 . 112.74(13)
C5 C1 C2 . 102.35(12)
C10 C1 C2 . 111.84(13)
C2 C2 C3 3_677 125.45(18)
C2 C2 C1 3_677 127.35(18)
C3 C2 C1 . 107.18(13)
O2 C3 C4 . 125.91(15)
O2 C3 C2 . 127.13(16)
C4 C3 C2 . 106.95(13)
C5 C4 C9 . 121.10(16)
C5 C4 C3 . 110.08(14)
C9 C4 C3 . 128.82(16)
C4 C5 C6 . 120.10(15)
C4 C5 C1 . 112.15(14)
C6 C5 C1 . 127.75(15)
C5 C6 C7 . 119.52(17)
C5 C6 H6 . 120.2
C7 C6 H6 . 120.2
C6 C7 C8 . 119.35(17)
C6 C7 C12 . 120.29(18)
C8 C7 C12 . 120.35(17)
C9 C8 C7 . 121.66(17)
C9 C8 H8 . 119.2
C7 C8 H8 . 119.2
C8 C9 C4 . 118.27(17)
C8 C9 H9 . 120.9
C4 C9 H9 . 120.9
C11 C10 C1 . 114.65(15)
C11 C10 H10A . 108.6
C1 C10 H10A . 108.6
C11 C10 H10B . 108.6
C1 C10 H10B . 108.6
H10A C10 H10B . 107.6
C10 C11 H11A . 109.5
C10 C11 H11B . 109.5
H11A C11 H11B . 109.5
C10 C11 H11C . 109.5
H11A C11 H11C . 109.5
H11B C11 H11C . 109.5
C7 C12 H12A . 109.5
C7 C12 H12B . 109.5
H12A C12 H12B . 109.5
C7 C12 H12C . 109.5
H12A C12 H12C . 109.5
H12B C12 H12C . 109.5

loop_
_geom_bond_atom_site_label_1
_geom_bond_atom_site_label_2
_geom_bond_site_symmetry_2
_geom_bond_distance
O1 C1 . 1.428(2)
O1 H1 . 0.833(9)
O2 C3 . 1.226(2)
C1 C5 . 1.519(2)
C1 C10 . 1.539(2)
C1 C2 . 1.542(2)
C2 C2 3_677 1.352(3)
C2 C3 . 1.512(2)
C3 C4 . 1.459(2)
C4 C5 . 1.385(2)
C4 C9 . 1.393(2)
C5 C6 . 1.388(2)
C6 C7 . 1.393(2)
C6 H6 . 0.93
C7 C8 . 1.394(3)
C7 C12 . 1.509(3)
C8 C9 . 1.377(3)
C8 H8 . 0.93
C9 H9 . 0.93
C10 C11 . 1.511(3)
C10 H10A . 0.97
C10 H10B . 0.97
C11 H11A . 0.96
C11 H11B . 0.96
C11 H11C . 0.96
C12 H12A . 0.96
C12 H12B . 0.96
C12 H12C . 0.96

loop_
_geom_hbond_atom_site_label_D
_geom_hbond_atom_site_label_H
_geom_hbond_atom_site_label_A
_geom_hbond_site_symmetry_A
_geom_hbond_distance_DH
_geom_hbond_distance_HA
_geom_hbond_distance_DA
_geom_hbond_angle_DHA
O1 H1 O2 3_677 0.833(9) 1.935(14) 2.7019(18) 153(2)
C10 H10A O2 3_677 0.97 2.58 3.247(3) 126
C10 H10B O1 2_546 0.97 2.58 3.476(2) 153

loop_
_geom_torsion_atom_site_label_1
_geom_torsion_atom_site_label_2
_geom_torsion_atom_site_label_3
_geom_torsion_atom_site_label_4
_geom_torsion_site_symmetry_1
_geom_torsion_site_symmetry_4
_geom_torsion
O1 C1 C2 C2 . 3_677 53.7(3)
C5 C1 C2 C2 . 3_677 167.8(2)
C10 C1 C2 C2 . 3_677 -72.8(3)
O1 C1 C2 C3 . . -124.93(14)
C5 C1 C2 C3 . . -10.83(16)
C10 C1 C2 C3 . . 108.59(15)
C2 C2 C3 O2 3_677 . 13.4(3)
C1 C2 C3 O2 . . -167.95(18)
C2 C2 C3 C4 3_677 . -167.7(2)
C1 C2 C3 C4 . . 10.98(18)
O2 C3 C4 C5 . . 172.41(18)
C2 C3 C4 C5 . . -6.5(2)
O2 C3 C4 C9 . . -8.4(3)
C2 C3 C4 C9 . . 172.66(17)
C9 C4 C5 C6 . . 0.3(3)
C3 C4 C5 C6 . . 179.54(15)
C9 C4 C5 C1 . . -179.94(16)
C3 C4 C5 C1 . . -0.7(2)
O1 C1 C5 C4 . . 125.85(15)
C10 C1 C5 C4 . . -112.39(16)
C2 C1 C5 C4 . . 7.29(18)
O1 C1 C5 C6 . . -54.4(2)
C10 C1 C5 C6 . . 67.4(2)
C2 C1 C5 C6 . . -172.93(16)
C4 C5 C6 C7 . . -0.8(3)
C1 C5 C6 C7 . . 179.41(16)
C5 C6 C7 C8 . . 0.9(3)
C5 C6 C7 C12 . . -177.69(17)
C6 C7 C8 C9 . . -0.4(3)
C12 C7 C8 C9 . . 178.20(18)
C7 C8 C9 C4 . . -0.2(3)
C5 C4 C9 C8 . . 0.3(3)
C3 C4 C9 C8 . . -178.88(18)
O1 C1 C10 C11 . . 175.20(15)
C5 C1 C10 C11 . . 56.3(2)
C2 C1 C10 C11 . . -57.6(2)
